data_1511275
loop_
_publ_author_name
'Kuznetsova, V.G.'
'Dzhurinskii, B.F.'
'Palkina, K.K.'
'Butman, L.A.'

_publ_section_title
;
 The crystal structure of Sm B O3
;
_journal_name_full
;
Koordinatsionnaya Khimiya (= Coordination Chemistry (USSR))
;
_journal_page_first 286
_journal_page_last 289
_journal_volume 2
_journal_year 1976
_chemical_formula_sum 'B O3 Sm'
_chemical_name_systematic 'Sm (B O3)'
_space_group_IT_number 1
_symmetry_space_group_name_Hall 'P 1'
_symmetry_space_group_name_H-M 'P 1'
_cell_angle_alpha 107.79
_cell_angle_beta 107.42
_cell_angle_gamma 93.33
_cell_formula_units_Z 4
_cell_length_a 6.493
_cell_length_b 6.499
_cell_length_c 6.242
_cell_volume 236.037
_citation_journal_id_ASTM KOKHDC
_cod_data_source_file boron0-1_399.cif
_cod_data_source_block B1O3Sm1
_cod_original_cell_volume 236.0374
_cod_original_formula_sum 'B1 O3 Sm1'
_cod_database_code 1511275

loop_
_symmetry_equiv_pos_as_xyz
x,y,z

loop_
_atom_site_label
_atom_site_type_symbol
_atom_site_fract_x
_atom_site_fract_y
_atom_site_fract_z
_atom_site_occupancy
_atom_site_U_iso_or_equiv
O8 O-2 0.531 0.12 0.014 1 0.0
Sm2 Sm+3 0.5977 0.7887 0.0552 1 0.0
B1 B+3 0.076 0.882 0.985 1 0.0
O11 O-2 0.193 0.727 0.869 1 0.0
O7 O-2 0.427 0.468 0.117 1 0.0
O12 O-2 0.07 0.07 0.941 1 0.0
B4 B+3 0.532 0.328 0.001 1 0.0
O4 O-2 0.529 0.731 0.64 1 0.0
O1 O-2 0.771 0.839 0.442 1 0.0
O10 O-2 0.454 0.96 0.415 1 0.0
O5 O-2 0.66 0.402 0.872 1 0.0
O6 O-2 0.842 0.369 0.523 1 0.0
Sm4 Sm+3 0.4744 0.3307 0.4366 1 0.0
B3 B+3 0.612 0.841 0.53 1 0.0
O2 O-2 0.092 0.475 0.34 1 0.0
Sm3 Sm+3 0.0318 0.4115 0.9324 1 0.0
O3 O-2 0.979 0.812 0.119 1 0.0
Sm1 Sm+3 0.1673 0.8733 0.5559 1 0.0
O9 O-2 0.181 0.248 0.595 1 0.0
B2 B+3 0.03 0.359 0.469 1 0.0
